data_4084630
loop_
_publ_author_name
'Vabre, Boris'
'Deschamps, F\'elix'
'Zargarian, Davit'

_publ_section_title
;
 Ortho Derivatization of Phenols through C--H Nickelation: Synthesis,
 Characterization, and Reactivities of Ortho-Nickelated Phosphinite
 Complexes
;
_journal_issue 22
_journal_name_full Organometallics
_journal_page_first 6623
_journal_paper_doi 10.1021/om500938u
_journal_volume 33
_journal_year 2014
_chemical_formula_moiety 'C26 H42 Br2 Ni O2 P2'
_chemical_formula_sum 'C26 H42 Br2 Ni O2 P2'
_chemical_formula_weight 667.06
_chemical_name_systematic
;
 ?
;
_space_group_crystal_system monoclinic
_space_group_IT_number 14
_space_group_name_Hall '-P 2ybc'
_space_group_name_H-M_alt 'P 1 21/c 1'
_symmetry_space_group_name_Hall '-P 2ybc'
_symmetry_space_group_name_H-M 'P 1 21/c 1'
_atom_sites_solution_hydrogens geom
_audit_creation_date 2014-06-29
_audit_creation_method
;
Olex2 1.2
(compiled 2014.06.27 svn.r2953 for OlexSys, GUI svn.r4855)
;
_cell_angle_alpha 90
_cell_angle_beta 107.9730(10)
_cell_angle_gamma 90
_cell_formula_units_Z 4
_cell_length_a 8.48140(10)
_cell_length_b 20.749(2)
_cell_length_c 17.7094(2)
_cell_measurement_reflns_used 9180
_cell_measurement_temperature 100(2)
_cell_measurement_theta_max 71.70
_cell_measurement_theta_min 3.38
_cell_volume 2964.4(3)
_computing_molecular_graphics 'Olex2 (Dolomanov et al., 2009)'
_computing_publication_material 'Olex2 (Dolomanov et al., 2009)'
_computing_structure_refinement 'XL (Sheldrick, 2008)'
_diffrn_ambient_temperature 100.15
_diffrn_measured_fraction_theta_full 0.997
_diffrn_measured_fraction_theta_max 0.995
_diffrn_measurement_device_type 'Bruker APEX-II CCD'
_diffrn_measurement_method '\f and \w scans'
_diffrn_radiation_type CuK\a
_diffrn_radiation_wavelength 1.54178
_diffrn_reflns_av_R_equivalents 0.0209
_diffrn_reflns_av_unetI/netI 0.0092
_diffrn_reflns_Laue_measured_fraction_full 0.997
_diffrn_reflns_Laue_measured_fraction_max 0.995
_diffrn_reflns_limit_h_max 10
_diffrn_reflns_limit_h_min -10
_diffrn_reflns_limit_k_max 25
_diffrn_reflns_limit_k_min -25
_diffrn_reflns_limit_l_max 21
_diffrn_reflns_limit_l_min -21
_diffrn_reflns_number 60185
_diffrn_reflns_point_group_measured_fraction_full 0.997
_diffrn_reflns_point_group_measured_fraction_max 0.995
_diffrn_reflns_theta_full 67.679
_diffrn_reflns_theta_max 71.755
_diffrn_reflns_theta_min 3.379
_diffrn_standards_number 0
_exptl_absorpt_coefficient_mu 5.275
_exptl_absorpt_correction_type none
_exptl_crystal_colour red
_exptl_crystal_density_diffrn 1.495
_exptl_crystal_F_000 1368
_exptl_crystal_size_max 0.14
_exptl_crystal_size_mid 0.14
_exptl_crystal_size_min 0.1
_refine_diff_density_max 0.370
_refine_diff_density_min -0.253
_refine_diff_density_rms 0.052
_refine_ls_extinction_method none
_refine_ls_goodness_of_fit_ref 1.157
_refine_ls_hydrogen_treatment constr
_refine_ls_matrix_type full
_refine_ls_number_parameters 308
_refine_ls_number_reflns 5777
_refine_ls_number_restraints 0
_refine_ls_restrained_S_all 1.157
_refine_ls_R_factor_all 0.0202
_refine_ls_R_factor_gt 0.0201
_refine_ls_shift/su_max 0.003
_refine_ls_shift/su_mean 0.000
_refine_ls_structure_factor_coef Fsqd
_refine_ls_weighting_details 'w=1/[\s^2^(Fo^2^)+(0.0232P)^2^+2.1513P] where P=(Fo^2^+2Fc^2^)/3'
_refine_ls_weighting_scheme calc
_refine_ls_wR_factor_gt 0.0522
_refine_ls_wR_factor_ref 0.0522
_reflns_Friedel_coverage 0.000
_reflns_number_gt 5771
_reflns_number_total 5777
_reflns_threshold_expression 'I > 2\s(I)'
_cod_data_source_file om500938u_si_002.cif
_cod_data_source_block bor144
_cod_depositor_comments 'Adding full bibliography for 4084629--4084634.cif.'
_cod_database_code 4084630
_shelxl_version_number 2014-3
_shelx_space_group_comment
;
The symmetry employed for this shelxl refinement is uniquely defined
by the following loop, which should always be used as a source of
symmetry information in preference to the above space-group names.
They are only intended as comments.
;
_shelx_estimated_absorpt_t_max 0.621
_shelx_estimated_absorpt_t_min 0.525
_olex2_refinement_description
;
1. Fixed Uiso
 At 1.2 times of:
  All C(H) groups
 At 1.5 times of:
  All C(H,H,H) groups
2.a Ternary CH refined with riding coordinates:
 C21(H21), C15(H15), C18(H18), C24(H24)
2.b Aromatic/amide H refined with riding coordinates:
 C12(H12), C10(H10), C9(H9), C6(H6), C2(H2), C5(H5), C3(H3), C13(H13)
2.c Idealised Me refined as rotating group:
 C20(H20A,H20B,H20C), C16(H16A,H16B,H16C), C26(H26A,H26B,H26C), C17(H17A,H17B,
 H17C), C7(H7A,H7B,H7C), C14(H14A,H14B,H14C), C23(H23A,H23B,H23C), C25(H25A,
 H25B,H25C), C22(H22A,H22B,H22C), C19(H19A,H19B,H19C)
;
_olex2_submission_special_instructions 'No special instructions were received'

loop_
_space_group_symop_operation_xyz
'x, y, z'
'-x, y+1/2, -z+1/2'
'-x, -y, -z'
'x, -y-1/2, z-1/2'

loop_
_atom_site_label
_atom_site_type_symbol
_atom_site_fract_x
_atom_site_fract_y
_atom_site_fract_z
_atom_site_U_iso_or_equiv
_atom_site_adp_type
_atom_site_occupancy
_atom_site_site_symmetry_order
_atom_site_calc_flag
_atom_site_refinement_flags_posn
Br1 Br 0.21236(2) 0.76208(2) 0.16182(2) 0.01756(5) Uani 1 1 d .
Br2 Br -0.19816(2) 0.64738(2) 0.21800(2) 0.01944(5) Uani 1 1 d .
Ni1 Ni 0.01942(3) 0.70801(2) 0.20524(2) 0.01172(6) Uani 1 1 d .
P2 P -0.13333(4) 0.79681(2) 0.20126(2) 0.01182(8) Uani 1 1 d .
P1 P 0.18035(4) 0.62140(2) 0.21829(2) 0.01221(8) Uani 1 1 d .
O1 O 0.13608(13) 0.56143(5) 0.26852(6) 0.0150(2) Uani 1 1 d .
O2 O -0.03265(13) 0.86540(5) 0.22071(6) 0.0158(2) Uani 1 1 d .
C12 C 0.3433(2) 0.84735(8) 0.39424(9) 0.0191(3) Uani 1 1 d .
H12 H 0.4013 0.8153 0.4306 0.023 Uiso 1 1 calc R
C21 C 0.40701(18) 0.63000(8) 0.26209(10) 0.0173(3) Uani 1 1 d .
H21 H 0.4483 0.6496 0.2201 0.021 Uiso 1 1 calc R
C10 C 0.3169(2) 0.95570(8) 0.34765(9) 0.0182(3) Uani 1 1 d .
H10 H 0.3564 0.9988 0.3519 0.022 Uiso 1 1 calc R
C11 C 0.40743(19) 0.90952(8) 0.40028(9) 0.0178(3) Uani 1 1 d .
C1 C 0.15659(18) 0.56408(7) 0.34974(9) 0.0146(3) Uani 1 1 d .
C8 C 0.11181(18) 0.87746(7) 0.28282(9) 0.0140(3) Uani 1 1 d .
C9 C 0.1699(2) 0.94037(7) 0.28887(9) 0.0159(3) Uani 1 1 d .
H9 H 0.1101 0.9726 0.2534 0.019 Uiso 1 1 calc R
C4 C 0.2024(2) 0.55957(8) 0.51296(9) 0.0193(3) Uani 1 1 d .
C20 C -0.1729(2) 0.82202(9) 0.04175(9) 0.0221(3) Uani 1 1 d .
H20A H -0.1286 0.7795 0.0351 0.033 Uiso 1 1 calc GR
H20B H -0.0813 0.8526 0.0613 0.033 Uiso 1 1 calc GR
H20C H -0.2468 0.8370 -0.0094 0.033 Uiso 1 1 calc GR
C15 C -0.2708(2) 0.80163(8) 0.26437(10) 0.0186(3) Uani 1 1 d .
H15 H -0.3560 0.7670 0.2463 0.022 Uiso 1 1 calc R
C16 C -0.1773(2) 0.78891(9) 0.35219(10) 0.0242(4) Uani 1 1 d .
H16A H -0.0959 0.8232 0.3726 0.036 Uiso 1 1 calc GR
H16B H -0.1201 0.7473 0.3574 0.036 Uiso 1 1 calc GR
H16C H -0.2562 0.7880 0.3826 0.036 Uiso 1 1 calc GR
C26 C -0.0296(2) 0.57238(10) 0.07757(11) 0.0311(4) Uani 1 1 d .
H26A H -0.0726 0.6156 0.0606 0.047 Uiso 1 1 calc GR
H26B H -0.0911 0.5535 0.1107 0.047 Uiso 1 1 calc GR
H26C H -0.0429 0.5452 0.0308 0.047 Uiso 1 1 calc GR
C6 C 0.1891(2) 0.50578(8) 0.38947(10) 0.0215(3) Uani 1 1 d .
H6 H 0.1965 0.4673 0.3616 0.026 Uiso 1 1 calc R
C2 C 0.1451(2) 0.61994(8) 0.39009(10) 0.0185(3) Uani 1 1 d .
H2 H 0.1208 0.6598 0.3626 0.022 Uiso 1 1 calc R
C17 C -0.3633(3) 0.86602(10) 0.25453(12) 0.0326(4) Uani 1 1 d .
H17A H -0.4377 0.8660 0.2873 0.049 Uiso 1 1 calc GR
H17B H -0.4282 0.8720 0.1987 0.049 Uiso 1 1 calc GR
H17C H -0.2831 0.9013 0.2713 0.049 Uiso 1 1 calc GR
C7 C 0.2270(2) 0.55653(9) 0.60098(10) 0.0257(4) Uani 1 1 d .
H7A H 0.3438 0.5479 0.6294 0.039 Uiso 1 1 calc GR
H7B H 0.1583 0.5220 0.6119 0.039 Uiso 1 1 calc GR
H7C H 0.1947 0.5978 0.6188 0.039 Uiso 1 1 calc GR
C18 C -0.26957(19) 0.81731(8) 0.10136(9) 0.0157(3) Uani 1 1 d .
H18 H -0.3173 0.8609 0.1047 0.019 Uiso 1 1 calc R
C24 C 0.1538(2) 0.57682(8) 0.12518(9) 0.0186(3) Uani 1 1 d .
H24 H 0.1944 0.5319 0.1399 0.022 Uiso 1 1 calc R
C14 C 0.5725(2) 0.92494(10) 0.46039(10) 0.0262(4) Uani 1 1 d .
H14A H 0.5756 0.9075 0.5122 0.039 Uiso 1 1 calc GR
H14B H 0.5875 0.9718 0.4644 0.039 Uiso 1 1 calc GR
H14C H 0.6616 0.9056 0.4435 0.039 Uiso 1 1 calc GR
C5 C 0.2108(2) 0.50395(8) 0.47049(10) 0.0247(4) Uani 1 1 d .
H5 H 0.2319 0.4638 0.4975 0.030 Uiso 1 1 calc R
C23 C 0.4909(2) 0.56392(9) 0.28144(12) 0.0262(4) Uani 1 1 d .
H23A H 0.6115 0.5693 0.2977 0.039 Uiso 1 1 calc GR
H23B H 0.4557 0.5363 0.2343 0.039 Uiso 1 1 calc GR
H23C H 0.4590 0.5439 0.3247 0.039 Uiso 1 1 calc GR
C3 C 0.1693(2) 0.61732(8) 0.47154(10) 0.0190(3) Uani 1 1 d .
H3 H 0.1631 0.6559 0.4993 0.023 Uiso 1 1 calc R
C25 C 0.2527(3) 0.60449(10) 0.07381(11) 0.0326(4) Uani 1 1 d .
H25A H 0.2321 0.5786 0.0254 0.049 Uiso 1 1 calc GR
H25B H 0.3712 0.6035 0.1035 0.049 Uiso 1 1 calc GR
H25C H 0.2182 0.6491 0.0596 0.049 Uiso 1 1 calc GR
C22 C 0.4632(2) 0.67445(9) 0.33419(10) 0.0242(4) Uani 1 1 d .
H22A H 0.4349 0.6550 0.3787 0.036 Uiso 1 1 calc GR
H22B H 0.4074 0.7162 0.3212 0.036 Uiso 1 1 calc GR
H22C H 0.5834 0.6807 0.3489 0.036 Uiso 1 1 calc GR
C13 C 0.1964(2) 0.83097(8) 0.33619(9) 0.0178(3) Uani 1 1 d .
H13 H 0.1543 0.7883 0.3332 0.021 Uiso 1 1 calc R
C19 C -0.4149(2) 0.77031(9) 0.07231(11) 0.0255(4) Uani 1 1 d .
H19A H -0.4860 0.7838 0.0198 0.038 Uiso 1 1 calc GR
H19B H -0.4794 0.7702 0.1097 0.038 Uiso 1 1 calc GR
H19C H -0.3724 0.7269 0.0689 0.038 Uiso 1 1 calc GR

loop_
_atom_site_aniso_label
_atom_site_aniso_U_11
_atom_site_aniso_U_22
_atom_site_aniso_U_33
_atom_site_aniso_U_23
_atom_site_aniso_U_13
_atom_site_aniso_U_12
Br1 0.01549(8) 0.01605(9) 0.02379(9) 0.00575(6) 0.00993(6) 0.00068(6)
Br2 0.01434(8) 0.01500(9) 0.03221(10) 0.00010(6) 0.01188(7) -0.00169(6)
Ni1 0.01060(12) 0.01031(13) 0.01525(13) 0.00098(9) 0.00544(10) 0.00026(9)
P2 0.01172(17) 0.01082(17) 0.01267(17) -0.00059(13) 0.00337(14) 0.00051(13)
P1 0.01187(17) 0.01135(17) 0.01454(17) 0.00110(13) 0.00575(14) 0.00112(13)
O1 0.0188(5) 0.0115(5) 0.0160(5) 0.0006(4) 0.0074(4) -0.0003(4)
O2 0.0159(5) 0.0115(5) 0.0161(5) 0.0000(4) -0.0007(4) 0.0001(4)
C12 0.0195(8) 0.0210(8) 0.0145(7) 0.0007(6) 0.0019(6) 0.0046(6)
C21 0.0114(7) 0.0190(8) 0.0218(8) 0.0059(6) 0.0056(6) 0.0014(6)
C10 0.0201(8) 0.0178(8) 0.0178(7) -0.0046(6) 0.0075(6) -0.0035(6)
C11 0.0150(7) 0.0253(8) 0.0134(7) -0.0059(6) 0.0047(6) -0.0005(6)
C1 0.0132(7) 0.0159(7) 0.0155(7) 0.0009(6) 0.0055(6) -0.0014(6)
C8 0.0140(7) 0.0155(7) 0.0123(7) -0.0023(6) 0.0036(6) -0.0004(6)
C9 0.0188(7) 0.0142(7) 0.0143(7) -0.0003(6) 0.0048(6) 0.0012(6)
C4 0.0183(8) 0.0215(8) 0.0167(8) 0.0006(6) 0.0033(6) 0.0004(6)
C20 0.0204(8) 0.0294(9) 0.0147(7) 0.0021(7) 0.0027(6) 0.0007(7)
C15 0.0194(8) 0.0198(8) 0.0199(8) -0.0015(6) 0.0109(6) 0.0024(6)
C16 0.0301(9) 0.0270(9) 0.0188(8) -0.0019(7) 0.0125(7) -0.0020(7)
C26 0.0257(9) 0.0417(11) 0.0242(9) -0.0136(8) 0.0052(7) -0.0009(8)
C6 0.0292(9) 0.0127(7) 0.0204(8) -0.0018(6) 0.0046(7) 0.0019(6)
C2 0.0236(8) 0.0135(7) 0.0206(8) 0.0037(6) 0.0101(6) 0.0031(6)
C17 0.0389(11) 0.0307(10) 0.0369(10) 0.0025(8) 0.0247(9) 0.0148(8)
C7 0.0333(10) 0.0254(9) 0.0169(8) 0.0020(7) 0.0054(7) 0.0034(7)
C18 0.0138(7) 0.0157(7) 0.0148(7) 0.0000(6) 0.0005(6) 0.0009(6)
C24 0.0222(8) 0.0163(7) 0.0191(8) -0.0024(6) 0.0089(6) 0.0022(6)
C14 0.0195(8) 0.0339(10) 0.0214(8) -0.0078(7) 0.0006(7) -0.0014(7)
C5 0.0360(10) 0.0154(8) 0.0202(8) 0.0054(6) 0.0048(7) 0.0021(7)
C23 0.0167(8) 0.0238(9) 0.0404(10) 0.0128(8) 0.0122(7) 0.0065(7)
C3 0.0215(8) 0.0169(8) 0.0202(8) -0.0016(6) 0.0091(6) 0.0021(6)
C25 0.0431(11) 0.0371(11) 0.0257(9) -0.0066(8) 0.0224(8) -0.0051(9)
C22 0.0159(8) 0.0315(9) 0.0220(8) 0.0019(7) 0.0013(6) -0.0026(7)
C13 0.0202(8) 0.0145(7) 0.0167(7) -0.0004(6) 0.0027(6) -0.0012(6)
C19 0.0193(8) 0.0281(9) 0.0236(9) 0.0013(7) -0.0016(7) -0.0064(7)

loop_
_atom_type_symbol
_atom_type_description
_atom_type_scat_dispersion_real
_atom_type_scat_dispersion_imag
_atom_type_scat_source
C C 0.0181 0.0091 'International Tables Vol C Tables 4.2.6.8 and 6.1.1.4'
H H 0.0000 0.0000 'International Tables Vol C Tables 4.2.6.8 and 6.1.1.4'
Br Br -0.6763 1.2805 'International Tables Vol C Tables 4.2.6.8 and 6.1.1.4'
Ni Ni -3.0029 0.5091 'International Tables Vol C Tables 4.2.6.8 and 6.1.1.4'
O O 0.0492 0.0322 'International Tables Vol C Tables 4.2.6.8 and 6.1.1.4'
P P 0.2955 0.4335 'International Tables Vol C Tables 4.2.6.8 and 6.1.1.4'

loop_
_geom_angle_atom_site_label_1
_geom_angle_atom_site_label_2
_geom_angle_atom_site_label_3
_geom_angle
Br2 Ni1 Br1 166.637(14)
P2 Ni1 Br1 93.007(14)
P2 Ni1 Br2 88.808(14)
P1 Ni1 Br1 87.237(14)
P1 Ni1 Br2 91.896(15)
P1 Ni1 P2 175.901(19)
O2 P2 Ni1 116.63(4)
O2 P2 C15 102.14(7)
O2 P2 C18 97.65(6)
C15 P2 Ni1 119.43(5)
C18 P2 Ni1 113.95(5)
C18 P2 C15 104.04(7)
O1 P1 Ni1 115.69(4)
O1 P1 C21 103.21(6)
O1 P1 C24 96.86(7)
C21 P1 Ni1 119.43(5)
C24 P1 Ni1 114.25(5)
C24 P1 C21 104.38(7)
C1 O1 P1 123.57(10)
C8 O2 P2 126.54(10)
C11 C12 H12 119.2
C11 C12 C13 121.54(15)
C13 C12 H12 119.2
P1 C21 H21 106.6
C23 C21 P1 110.99(11)
C23 C21 H21 106.6
C22 C21 P1 115.18(11)
C22 C21 H21 106.6
C22 C21 C23 110.45(14)
C11 C10 H10 119.1
C11 C10 C9 121.70(15)
C9 C10 H10 119.1
C12 C11 C14 120.44(15)
C10 C11 C12 117.73(14)
C10 C11 C14 121.80(16)
C6 C1 O1 115.58(14)
C2 C1 O1 124.07(14)
C2 C1 C6 120.35(14)
C9 C8 O2 115.76(13)
C13 C8 O2 123.87(14)
C13 C8 C9 120.37(14)
C10 C9 H9 120.4
C8 C9 C10 119.16(14)
C8 C9 H9 120.4
C5 C4 C7 120.66(15)
C3 C4 C7 121.55(15)
C3 C4 C5 117.79(15)
H20A C20 H20B 109.5
H20A C20 H20C 109.5
H20B C20 H20C 109.5
C18 C20 H20A 109.5
C18 C20 H20B 109.5
C18 C20 H20C 109.5
P2 C15 H15 107.2
C16 C15 P2 112.22(11)
C16 C15 H15 107.2
C17 C15 P2 111.99(12)
C17 C15 H15 107.2
C17 C15 C16 110.59(14)
C15 C16 H16A 109.5
C15 C16 H16B 109.5
C15 C16 H16C 109.5
H16A C16 H16B 109.5
H16A C16 H16C 109.5
H16B C16 H16C 109.5
H26A C26 H26B 109.5
H26A C26 H26C 109.5
H26B C26 H26C 109.5
C24 C26 H26A 109.5
C24 C26 H26B 109.5
C24 C26 H26C 109.5
C1 C6 H6 120.3
C1 C6 C5 119.42(15)
C5 C6 H6 120.3
C1 C2 H2 120.3
C1 C2 C3 119.43(15)
C3 C2 H2 120.3
C15 C17 H17A 109.5
C15 C17 H17B 109.5
C15 C17 H17C 109.5
H17A C17 H17B 109.5
H17A C17 H17C 109.5
H17B C17 H17C 109.5
C4 C7 H7A 109.5
C4 C7 H7B 109.5
C4 C7 H7C 109.5
H7A C7 H7B 109.5
H7A C7 H7C 109.5
H7B C7 H7C 109.5
P2 C18 H18 107.3
C20 C18 P2 111.59(11)
C20 C18 H18 107.3
C20 C18 C19 110.91(14)
C19 C18 P2 112.19(11)
C19 C18 H18 107.3
P1 C24 H24 107.3
C26 C24 P1 110.30(11)
C26 C24 H24 107.3
C26 C24 C25 110.31(15)
C25 C24 P1 113.99(12)
C25 C24 H24 107.3
C11 C14 H14A 109.5
C11 C14 H14B 109.5
C11 C14 H14C 109.5
H14A C14 H14B 109.5
H14A C14 H14C 109.5
H14B C14 H14C 109.5
C4 C5 H5 119.2
C6 C5 C4 121.53(15)
C6 C5 H5 119.2
C21 C23 H23A 109.5
C21 C23 H23B 109.5
C21 C23 H23C 109.5
H23A C23 H23B 109.5
H23A C23 H23C 109.5
H23B C23 H23C 109.5
C4 C3 C2 121.47(15)
C4 C3 H3 119.3
C2 C3 H3 119.3
C24 C25 H25A 109.5
C24 C25 H25B 109.5
C24 C25 H25C 109.5
H25A C25 H25B 109.5
H25A C25 H25C 109.5
H25B C25 H25C 109.5
C21 C22 H22A 109.5
C21 C22 H22B 109.5
C21 C22 H22C 109.5
H22A C22 H22B 109.5
H22A C22 H22C 109.5
H22B C22 H22C 109.5
C12 C13 H13 120.3
C8 C13 C12 119.42(15)
C8 C13 H13 120.3
C18 C19 H19A 109.5
C18 C19 H19B 109.5
C18 C19 H19C 109.5
H19A C19 H19B 109.5
H19A C19 H19C 109.5
H19B C19 H19C 109.5

loop_
_geom_bond_atom_site_label_1
_geom_bond_atom_site_label_2
_geom_bond_distance
Br1 Ni1 2.3031(3)
Br2 Ni1 2.3014(3)
Ni1 P2 2.2409(5)
Ni1 P1 2.2252(5)
P2 O2 1.6407(11)
P2 C15 1.8499(16)
P2 C18 1.8396(15)
P1 O1 1.6391(11)
P1 C21 1.8463(16)
P1 C24 1.8427(16)
O1 C1 1.3956(18)
O2 C8 1.3935(18)
C12 H12 0.9500
C12 C11 1.391(2)
C12 C13 1.391(2)
C21 H21 1.0000
C21 C23 1.534(2)
C21 C22 1.527(2)
C10 H10 0.9500
C10 C11 1.391(2)
C10 C9 1.392(2)
C11 C14 1.509(2)
C1 C6 1.384(2)
C1 C2 1.381(2)
C8 C9 1.388(2)
C8 C13 1.385(2)
C9 H9 0.9500
C4 C7 1.509(2)
C4 C5 1.391(2)
C4 C3 1.388(2)
C20 H20A 0.9800
C20 H20B 0.9800
C20 H20C 0.9800
C20 C18 1.527(2)
C15 H15 1.0000
C15 C16 1.535(2)
C15 C17 1.532(2)
C16 H16A 0.9800
C16 H16B 0.9800
C16 H16C 0.9800
C26 H26A 0.9800
C26 H26B 0.9800
C26 H26C 0.9800
C26 C24 1.527(2)
C6 H6 0.9500
C6 C5 1.390(2)
C2 H2 0.9500
C2 C3 1.394(2)
C17 H17A 0.9800
C17 H17B 0.9800
C17 H17C 0.9800
C7 H7A 0.9800
C7 H7B 0.9800
C7 H7C 0.9800
C18 H18 1.0000
C18 C19 1.531(2)
C24 H24 1.0000
C24 C25 1.527(2)
C14 H14A 0.9800
C14 H14B 0.9800
C14 H14C 0.9800
C5 H5 0.9500
C23 H23A 0.9800
C23 H23B 0.9800
C23 H23C 0.9800
C3 H3 0.9500
C25 H25A 0.9800
C25 H25B 0.9800
C25 H25C 0.9800
C22 H22A 0.9800
C22 H22B 0.9800
C22 H22C 0.9800
C13 H13 0.9500
C19 H19A 0.9800
C19 H19B 0.9800
C19 H19C 0.9800

loop_
_geom_torsion_atom_site_label_1
_geom_torsion_atom_site_label_2
_geom_torsion_atom_site_label_3
_geom_torsion_atom_site_label_4
_geom_torsion
Ni1 P2 O2 C8 -45.54(13)
Ni1 P2 C15 C16 54.17(13)
Ni1 P2 C15 C17 179.24(11)
Ni1 P2 C18 C20 -53.67(12)
Ni1 P2 C18 C19 71.49(12)
Ni1 P1 O1 C1 -67.52(12)
Ni1 P1 C21 C23 168.33(10)
Ni1 P1 C21 C22 41.89(13)
Ni1 P1 C24 C26 -41.64(14)
Ni1 P1 C24 C25 83.08(13)
P2 O2 C8 C9 -177.38(11)
P2 O2 C8 C13 2.9(2)
P1 O1 C1 C6 -151.09(12)
P1 O1 C1 C2 29.4(2)
O1 P1 C21 C23 38.27(13)
O1 P1 C21 C22 -88.18(12)
O1 P1 C24 C26 80.57(13)
O1 P1 C24 C25 -154.71(13)
O1 C1 C6 C5 -179.83(15)
O1 C1 C2 C3 -179.39(14)
O2 P2 C15 C16 -76.21(13)
O2 P2 C15 C17 48.86(14)
O2 P2 C18 C20 70.01(12)
O2 P2 C18 C19 -164.84(12)
O2 C8 C9 C10 -177.69(14)
O2 C8 C13 C12 177.41(14)
C21 P1 O1 C1 64.77(13)
C21 P1 C24 C26 -173.85(13)
C21 P1 C24 C25 -49.13(15)
C11 C12 C13 C8 0.3(2)
C11 C10 C9 C8 0.3(2)
C1 C6 C5 C4 -0.7(3)
C1 C2 C3 C4 -1.0(2)
C9 C10 C11 C12 -2.2(2)
C9 C10 C11 C14 175.78(15)
C9 C8 C13 C12 -2.3(2)
C15 P2 O2 C8 86.54(13)
C15 P2 C18 C20 174.62(12)
C15 P2 C18 C19 -60.22(13)
C6 C1 C2 C3 1.1(2)
C2 C1 C6 C5 -0.3(3)
C7 C4 C5 C6 -179.77(17)
C7 C4 C3 C2 -179.38(16)
C18 P2 O2 C8 -167.24(12)
C18 P2 C15 C16 -177.41(12)
C18 P2 C15 C17 -52.33(15)
C24 P1 O1 C1 171.35(12)
C24 P1 C21 C23 -62.50(13)
C24 P1 C21 C22 171.05(12)
C5 C4 C3 C2 0.0(2)
C3 C4 C5 C6 0.8(3)
C13 C12 C11 C10 1.9(2)
C13 C12 C11 C14 -176.07(15)
C13 C8 C9 C10 2.0(2)
